data_7024360
loop_
_publ_author_name
'Lee, Richmond'
'Yang, Yuanyong'
'Tan, Geok Kheng'
'Tan, Choon-Hong'
'Huang, Kuo-Wei'

_publ_section_title
;
 A novel heteroleptic paddlewheel diruthenium bicyclic guanidinate
 complex: synthesis, structure, and scope.
;
_journal_issue 3
_journal_name_full 'Dalton transactions (Cambridge, England : 2003)'
_journal_page_first 723
_journal_page_last 725
_journal_paper_doi 10.1039/b915881b
_journal_volume 39
_journal_year 2010
_chemical_formula_sum 'C36 H63 Cl N9 O4 Ru2'
_chemical_formula_weight 923.54
_chemical_name_systematic
;
?
;
_space_group_IT_number 14
_symmetry_cell_setting monoclinic
_symmetry_space_group_name_Hall '-P 2yn'
_symmetry_space_group_name_H-M 'P 1 21/n 1'
_atom_sites_solution_hydrogens geom
_atom_sites_solution_primary direct
_atom_sites_solution_secondary difmap
_audit_creation_method SHELXL-97
_cell_angle_alpha 90.00
_cell_angle_beta 117.046(2)
_cell_angle_gamma 90.00
_cell_formula_units_Z 4
_cell_length_a 11.3725(13)
_cell_length_b 34.635(4)
_cell_length_c 12.3568(13)
_cell_measurement_reflns_used 5028
_cell_measurement_temperature 223(2)
_cell_measurement_theta_max 27.50
_cell_measurement_theta_min 2.19
_cell_volume 4334.9(8)
_computing_cell_refinement 'Bruker SMART'
_computing_data_collection 'Bruker SMART'
_computing_data_reduction 'Bruker SAINT'
_computing_molecular_graphics 'Bruker SHELXTL'
_computing_publication_material 'Bruker SHELXTL'
_computing_structure_refinement 'SHELXL-97 (Sheldrick, 1997)'
_computing_structure_solution 'SHELXS-97 (Sheldrick, 1990)'
_diffrn_ambient_temperature 223(2)
_diffrn_measured_fraction_theta_full 0.999
_diffrn_measured_fraction_theta_max 0.999
_diffrn_measurement_device_type 'CCD area detector'
_diffrn_measurement_method 'phi and omega scans'
_diffrn_radiation_monochromator graphite
_diffrn_radiation_source 'fine-focus sealed tube'
_diffrn_radiation_type MoK\a
_diffrn_radiation_wavelength 0.71073
_diffrn_reflns_av_R_equivalents 0.0688
_diffrn_reflns_av_sigmaI/netI 0.0774
_diffrn_reflns_limit_h_max 14
_diffrn_reflns_limit_h_min -14
_diffrn_reflns_limit_k_max 40
_diffrn_reflns_limit_k_min -45
_diffrn_reflns_limit_l_max 16
_diffrn_reflns_limit_l_min -10
_diffrn_reflns_number 30059
_diffrn_reflns_theta_full 27.50
_diffrn_reflns_theta_max 27.50
_diffrn_reflns_theta_min 1.94
_exptl_absorpt_coefficient_mu 0.804
_exptl_absorpt_correction_T_max 0.9239
_exptl_absorpt_correction_T_min 0.6439
_exptl_absorpt_correction_type multi-scan
_exptl_crystal_colour Purple
_exptl_crystal_density_diffrn 1.415
_exptl_crystal_density_meas ?
_exptl_crystal_density_method 'not measured'
_exptl_crystal_description block
_exptl_crystal_F_000 1916
_exptl_crystal_size_max 0.60
_exptl_crystal_size_mid 0.20
_exptl_crystal_size_min 0.10
_refine_diff_density_max 2.182
_refine_diff_density_min -1.668
_refine_diff_density_rms 0.163
_refine_ls_extinction_method none
_refine_ls_goodness_of_fit_ref 1.236
_refine_ls_hydrogen_treatment mixed
_refine_ls_matrix_type full
_refine_ls_number_parameters 472
_refine_ls_number_reflns 9946
_refine_ls_number_restraints 0
_refine_ls_restrained_S_all 1.236
_refine_ls_R_factor_all 0.1056
_refine_ls_R_factor_gt 0.0861
_refine_ls_shift/su_max 0.001
_refine_ls_shift/su_mean 0.000
_refine_ls_structure_factor_coef Fsqd
_refine_ls_weighting_details 'calc w=1/[\s^2^(Fo^2^)+(0.0638P)^2^+12.4405P] where P=(Fo^2^+2Fc^2^)/3'
_refine_ls_weighting_scheme calc
_refine_ls_wR_factor_gt 0.1767
_refine_ls_wR_factor_ref 0.1849
_reflns_number_gt 8216
_reflns_number_total 9946
_reflns_threshold_expression >2sigma(I)
_cod_data_source_file b915881b.txt
_cod_data_source_block 8610
_cod_depositor_comments
;
The following automatic conversions were performed:

'_symmetry_cell_setting' value 'Monoclinic' changed to 'monoclinic'
according to /home/saulius/struct/CIF-dictionaries/cif_core.dic
dictionary named 'cif_core.dic' version 2.4.2 from
2011-04-26.

'_exptl_absorpt_correction_type' value 'Multi-scan'
changed to 'multi-scan' according to
/home/saulius/struct/CIF-dictionaries/cif_core.dic dictionary named
'cif_core.dic' version 2.4.2 from 2011-04-26.

Automatic conversion script
Id: cif_fix_values 1891 2012-01-12 08:04:46Z andrius 

The following automatic conversions were performed:

'_exptl_crystal_density_meas' value 'Not Measured' was changed to '?'
- the value is perceived as not measured.

Automatic conversion script
Id: cif_fix_values 3008 2015-01-20 13:52:24Z robertas 
;
_cod_original_sg_symbol_H-M P2(1)/n
_cod_database_code 7024360

loop_
_symmetry_equiv_pos_as_xyz
'x, y, z'
'-x+1/2, y+1/2, -z+1/2'
'-x, -y, -z'
'x-1/2, -y-1/2, z-1/2'

loop_
_atom_site_label
_atom_site_type_symbol
_atom_site_fract_x
_atom_site_fract_y
_atom_site_fract_z
_atom_site_U_iso_or_equiv
_atom_site_adp_type
_atom_site_occupancy
_atom_site_symmetry_multiplicity
_atom_site_calc_flag
_atom_site_refinement_flags
Ru1 Ru 0.13716(5) 0.104187(13) 0.44194(4) 0.01764(14) Uani 1 1 d .
Ru2 Ru 0.30899(5) 0.110963(13) 0.38756(4) 0.01822(14) Uani 1 1 d .
Cl1 Cl -0.04743(16) 0.08953(5) 0.49380(15) 0.0297(4) Uani 1 1 d .
O1 O 0.1901(4) 0.04686(11) 0.4803(4) 0.0258(10) Uani 1 1 d .
O2 O 0.3414(4) 0.05199(11) 0.4128(4) 0.0257(10) Uani 1 1 d .
O3 O 0.0145(4) 0.08910(13) 0.2644(4) 0.0286(10) Uani 1 1 d .
O4 O 0.1732(5) 0.10050(13) 0.2098(4) 0.0307(10) Uani 1 1 d .
N1 N 0.2697(5) 0.11527(14) 0.6198(4) 0.0210(10) Uani 1 1 d .
N2 N 0.4456(5) 0.11656(14) 0.5647(4) 0.0207(10) Uani 1 1 d .
N3 N 0.4770(5) 0.09313(16) 0.7481(5) 0.0284(12) Uani 1 1 d .
N4 N 0.0871(5) 0.16025(14) 0.3980(5) 0.0253(12) Uani 1 1 d .
N5 N 0.2742(5) 0.16836(14) 0.3634(5) 0.0237(11) Uani 1 1 d .
N6 N 0.1664(7) 0.22001(15) 0.3925(6) 0.0369(14) Uani 1 1 d .
N7 N 0.4719(7) 0.10056(19) 0.3159(6) 0.0458(16) Uani 1 1 d .
C1 C 0.3945(6) 0.11034(17) 0.6411(6) 0.0252(13) Uani 1 1 d .
C2 C 0.2653(7) 0.09923(19) 0.7315(6) 0.0273(14) Uani 1 1 d .
H2A H 0.1862 0.0826 0.7051 0.033 Uiso 1 1 calc R
C3 C 0.3885(7) 0.0735(2) 0.7891(7) 0.0375(17) Uani 1 1 d .
H3A H 0.4262 0.0732 0.8780 0.045 Uiso 1 1 calc R
H3B H 0.3690 0.0469 0.7585 0.045 Uiso 1 1 calc R
C4 C 0.5779(7) 0.0736(2) 0.7264(6) 0.0349(16) Uani 1 1 d .
H4A H 0.5519 0.0470 0.6981 0.042 Uiso 1 1 calc R
H4B H 0.6631 0.0732 0.7996 0.042 Uiso 1 1 calc R
C5 C 0.5833(7) 0.09913(19) 0.6255(5) 0.0268(14) Uani 1 1 d .
H5A H 0.5964 0.0825 0.5667 0.032 Uiso 1 1 calc R
C6 C 0.2588(8) 0.1305(2) 0.8166(6) 0.0390(18) Uani 1 1 d .
C7 C 0.3872(9) 0.1543(3) 0.8759(8) 0.057(2) Uani 1 1 d .
H7A H 0.4607 0.1374 0.9235 0.085 Uiso 1 1 calc R
H7B H 0.3792 0.1739 0.9283 0.085 Uiso 1 1 calc R
H7C H 0.4027 0.1667 0.8131 0.085 Uiso 1 1 calc R
C8 C 0.1468(9) 0.1583(2) 0.7438(8) 0.054(2) Uani 1 1 d .
H8A H 0.0643 0.1441 0.7053 0.081 Uiso 1 1 calc R
H8B H 0.1637 0.1707 0.6819 0.081 Uiso 1 1 calc R
H8C H 0.1408 0.1777 0.7976 0.081 Uiso 1 1 calc R
C9 C 0.2340(10) 0.1111(3) 0.9125(7) 0.060(3) Uani 1 1 d .
H9A H 0.1531 0.0962 0.8743 0.090 Uiso 1 1 calc R
H9B H 0.2257 0.1304 0.9654 0.090 Uiso 1 1 calc R
H9C H 0.3072 0.0940 0.9598 0.090 Uiso 1 1 calc R
C10 C 0.6921(7) 0.1300(2) 0.6749(6) 0.0325(15) Uani 1 1 d .
C11 C 0.6831(10) 0.1553(3) 0.7715(9) 0.065(3) Uani 1 1 d .
H11A H 0.7532 0.1744 0.7993 0.098 Uiso 1 1 calc R
H11B H 0.6922 0.1394 0.8395 0.098 Uiso 1 1 calc R
H11C H 0.5982 0.1683 0.7373 0.098 Uiso 1 1 calc R
C12 C 0.6842(9) 0.1547(3) 0.5701(8) 0.055(2) Uani 1 1 d .
H12A H 0.7521 0.1744 0.6009 0.083 Uiso 1 1 calc R
H12B H 0.5980 0.1669 0.5300 0.083 Uiso 1 1 calc R
H12C H 0.6974 0.1386 0.5123 0.083 Uiso 1 1 calc R
C13 C 0.8255(8) 0.1097(3) 0.7293(8) 0.052(2) Uani 1 1 d .
H13A H 0.8956 0.1288 0.7613 0.078 Uiso 1 1 calc R
H13B H 0.8336 0.0946 0.6668 0.078 Uiso 1 1 calc R
H13C H 0.8323 0.0927 0.7943 0.078 Uiso 1 1 calc R
C14 C 0.1755(7) 0.18074(18) 0.3812(6) 0.0298(15) Uani 1 1 d .
C15 C 0.0015(9) 0.1886(2) 0.4208(8) 0.048(2) Uani 1 1 d .
H15A H -0.0125 0.1794 0.4899 0.058 Uiso 1 1 calc R
C16 C 0.0912(9) 0.2248(2) 0.4609(9) 0.051(2) Uani 1 1 d .
H16A H 0.0391 0.2487 0.4380 0.061 Uiso 1 1 calc R
H16B H 0.1489 0.2249 0.5487 0.061 Uiso 1 1 calc R
C17 C 0.3014(8) 0.2335(2) 0.4283(7) 0.0423(19) Uani 1 1 d .
H17A H 0.3546 0.2332 0.5168 0.051 Uiso 1 1 calc R
H17B H 0.3016 0.2596 0.3979 0.051 Uiso 1 1 calc R
C18 C 0.3518(7) 0.20388(18) 0.3672(6) 0.0298(15) Uani 1 1 d .
H18A H 0.4464 0.1989 0.4214 0.036 Uiso 1 1 calc R
C19 C -0.1320(8) 0.1953(3) 0.3119(9) 0.058(3) Uani 1 1 d .
C20 C -0.2104(9) 0.1578(3) 0.2739(9) 0.063(3) Uani 1 1 d .
H20A H -0.2217 0.1476 0.3417 0.095 Uiso 1 1 calc R
H20B H -0.1630 0.1392 0.2498 0.095 Uiso 1 1 calc R
H20C H -0.2962 0.1627 0.2061 0.095 Uiso 1 1 calc R
C21 C -0.2131(11) 0.2233(3) 0.3454(13) 0.098(5) Uani 1 1 d .
H21A H -0.2209 0.2135 0.4154 0.147 Uiso 1 1 calc R
H21B H -0.3003 0.2259 0.2774 0.147 Uiso 1 1 calc R
H21C H -0.1698 0.2482 0.3648 0.147 Uiso 1 1 calc R
C22 C -0.1181(10) 0.2101(4) 0.2019(11) 0.099(5) Uani 1 1 d .
H22A H -0.0671 0.1918 0.1811 0.149 Uiso 1 1 calc R
H22B H -0.0733 0.2349 0.2212 0.149 Uiso 1 1 calc R
H22C H -0.2050 0.2131 0.1336 0.149 Uiso 1 1 calc R
C23 C 0.3368(8) 0.2164(2) 0.2419(7) 0.0352(16) Uani 1 1 d .
C24 C 0.3842(11) 0.1837(2) 0.1891(8) 0.058(3) Uani 1 1 d .
H24A H 0.3750 0.1913 0.1101 0.086 Uiso 1 1 calc R
H24B H 0.3317 0.1608 0.1807 0.086 Uiso 1 1 calc R
H24C H 0.4762 0.1782 0.2430 0.086 Uiso 1 1 calc R
C25 C 0.4263(9) 0.2512(2) 0.2601(9) 0.052(2) Uani 1 1 d .
H25A H 0.4180 0.2595 0.1820 0.077 Uiso 1 1 calc R
H25B H 0.5172 0.2440 0.3125 0.077 Uiso 1 1 calc R
H25C H 0.4006 0.2720 0.2973 0.077 Uiso 1 1 calc R
C26 C 0.1962(9) 0.2264(3) 0.1544(8) 0.059(2) Uani 1 1 d .
H26A H 0.1917 0.2341 0.0771 0.088 Uiso 1 1 calc R
H26B H 0.1663 0.2476 0.1873 0.088 Uiso 1 1 calc R
H26C H 0.1403 0.2041 0.1426 0.088 Uiso 1 1 calc R
C27 C 0.2764(7) 0.03271(18) 0.4543(6) 0.0258(14) Uani 1 1 d .
C28 C 0.3052(8) -0.00948(19) 0.4750(7) 0.0378(17) Uani 1 1 d .
H28A H 0.2490 -0.0209 0.5064 0.057 Uiso 1 1 calc R
H28B H 0.3970 -0.0131 0.5332 0.057 Uiso 1 1 calc R
H28C H 0.2883 -0.0218 0.3988 0.057 Uiso 1 1 calc R
C29 C 0.0559(7) 0.09177(19) 0.1858(5) 0.0296(15) Uani 1 1 d .
C30 C -0.0409(9) 0.0841(3) 0.0564(7) 0.051(2) Uani 1 1 d .
H30A H -0.1263 0.0779 0.0516 0.077 Uiso 1 1 calc R
H30B H -0.0102 0.0626 0.0258 0.077 Uiso 1 1 calc R
H30C H -0.0488 0.1069 0.0078 0.077 Uiso 1 1 calc R
C31 C 0.5366(7) 0.0881(2) 0.2785(7) 0.0359(16) Uani 1 1 d .
C32 C 0.6177(9) 0.0712(3) 0.2268(9) 0.062(3) Uani 1 1 d .
H32A H 0.5885 0.0451 0.2002 0.093 Uiso 1 1 calc R
H32B H 0.7094 0.0709 0.2879 0.093 Uiso 1 1 calc R
H32C H 0.6092 0.0866 0.1580 0.093 Uiso 1 1 calc R
N1S N 0.3498(10) -0.0171(3) -0.0122(9) 0.096(3) Uani 1 1 d .
C1S C 0.3119(10) -0.0003(3) 0.0429(8) 0.053(2) Uani 1 1 d .
C2S C 0.2598(11) 0.0198(3) 0.1134(9) 0.064(3) Uani 1 1 d .
H2S1 H 0.1766 0.0082 0.0998 0.096 Uiso 1 1 calc R
H2S2 H 0.2457 0.0467 0.0891 0.096 Uiso 1 1 calc R
H2S3 H 0.3220 0.0181 0.1989 0.096 Uiso 1 1 calc R
N2S N -0.0208(10) 0.0157(3) 0.8208(8) 0.076(3) Uani 1 1 d .
C3S C 0.0285(8) 0.0089(2) 0.7616(8) 0.0448(19) Uani 1 1 d .
C4S C 0.0912(8) 0.0002(2) 0.6855(8) 0.0437(19) Uani 1 1 d .
H4S1 H 0.0665 0.0196 0.6221 0.066 Uiso 1 1 calc R
H4S2 H 0.0629 -0.0250 0.6488 0.066 Uiso 1 1 calc R
H4S3 H 0.1863 0.0003 0.7344 0.066 Uiso 1 1 calc R

loop_
_atom_site_aniso_label
_atom_site_aniso_U_11
_atom_site_aniso_U_22
_atom_site_aniso_U_33
_atom_site_aniso_U_23
_atom_site_aniso_U_13
_atom_site_aniso_U_12
Ru1 0.0211(3) 0.0169(2) 0.0186(2) 0.00112(17) 0.0122(2) 0.00158(18)
Ru2 0.0239(3) 0.0173(2) 0.0191(2) 0.00071(18) 0.0147(2) 0.00228(18)
Cl1 0.0263(8) 0.0349(8) 0.0333(8) 0.0025(7) 0.0183(7) 0.0000(6)
O1 0.032(3) 0.020(2) 0.031(2) 0.0027(18) 0.019(2) 0.0023(18)
O2 0.030(3) 0.018(2) 0.036(3) 0.0007(18) 0.020(2) 0.0031(17)
O3 0.030(3) 0.037(2) 0.019(2) -0.0019(19) 0.012(2) -0.001(2)
O4 0.035(3) 0.042(3) 0.022(2) -0.003(2) 0.018(2) -0.002(2)
N1 0.022(3) 0.024(2) 0.020(2) -0.001(2) 0.012(2) -0.001(2)
N2 0.024(3) 0.023(2) 0.018(2) -0.002(2) 0.013(2) -0.002(2)
N3 0.012(3) 0.041(3) 0.026(3) 0.008(2) 0.004(2) 0.003(2)
N4 0.029(3) 0.022(2) 0.033(3) 0.008(2) 0.021(3) 0.008(2)
N5 0.023(3) 0.024(3) 0.032(3) 0.006(2) 0.019(2) 0.002(2)
N6 0.054(4) 0.024(3) 0.053(4) 0.005(3) 0.041(3) 0.006(3)
N7 0.049(4) 0.041(4) 0.047(4) 0.002(3) 0.021(4) 0.002(3)
C1 0.027(3) 0.023(3) 0.027(3) -0.009(2) 0.013(3) -0.006(2)
C2 0.032(4) 0.037(3) 0.019(3) -0.003(3) 0.016(3) -0.009(3)
C3 0.033(4) 0.050(4) 0.035(4) 0.012(3) 0.020(3) -0.008(3)
C4 0.028(4) 0.043(4) 0.034(4) 0.014(3) 0.014(3) 0.006(3)
C5 0.034(4) 0.034(3) 0.013(3) -0.001(2) 0.011(3) -0.003(3)
C6 0.052(5) 0.053(4) 0.021(3) -0.017(3) 0.026(4) -0.013(4)
C7 0.068(6) 0.070(6) 0.048(5) -0.029(4) 0.039(5) -0.029(5)
C8 0.070(6) 0.054(5) 0.064(6) -0.019(4) 0.053(5) -0.006(4)
C9 0.075(7) 0.090(7) 0.038(5) -0.006(4) 0.046(5) -0.014(5)
C10 0.027(4) 0.046(4) 0.031(4) 0.001(3) 0.018(3) -0.003(3)
C11 0.070(7) 0.063(6) 0.081(7) -0.037(5) 0.050(6) -0.031(5)
C12 0.043(5) 0.063(5) 0.056(5) 0.019(4) 0.020(4) -0.009(4)
C13 0.030(4) 0.082(6) 0.045(5) 0.013(4) 0.018(4) 0.000(4)
C14 0.033(4) 0.028(3) 0.034(4) 0.010(3) 0.019(3) 0.006(3)
C15 0.064(6) 0.035(4) 0.074(6) 0.019(4) 0.056(5) 0.021(4)
C16 0.075(6) 0.031(4) 0.079(6) 0.001(4) 0.063(6) 0.007(4)
C17 0.060(5) 0.032(4) 0.049(5) -0.005(3) 0.037(4) -0.010(3)
C18 0.035(4) 0.025(3) 0.035(4) 0.007(3) 0.021(3) 0.001(3)
C19 0.041(5) 0.054(5) 0.095(7) 0.047(5) 0.044(5) 0.026(4)
C20 0.045(5) 0.086(7) 0.062(6) 0.041(5) 0.027(5) 0.029(5)
C21 0.071(8) 0.071(7) 0.194(14) 0.045(8) 0.097(9) 0.039(6)
C22 0.046(6) 0.147(11) 0.109(9) 0.094(9) 0.040(6) 0.032(7)
C23 0.045(5) 0.032(4) 0.043(4) 0.007(3) 0.033(4) 0.000(3)
C24 0.106(8) 0.050(5) 0.055(5) 0.006(4) 0.070(6) -0.004(5)
C25 0.060(6) 0.038(4) 0.080(6) 0.018(4) 0.052(5) 0.006(4)
C26 0.063(6) 0.079(6) 0.040(5) 0.021(4) 0.028(5) -0.001(5)
C27 0.028(4) 0.026(3) 0.027(3) -0.001(3) 0.015(3) 0.003(3)
C28 0.044(5) 0.027(3) 0.052(5) 0.005(3) 0.030(4) 0.006(3)
C29 0.035(4) 0.036(4) 0.014(3) 0.002(3) 0.009(3) 0.003(3)
C30 0.048(5) 0.074(6) 0.025(4) -0.004(4) 0.012(4) -0.005(4)
C31 0.031(4) 0.045(4) 0.037(4) -0.002(3) 0.020(3) 0.001(3)
C32 0.054(6) 0.086(7) 0.060(6) -0.013(5) 0.037(5) 0.008(5)
N1S 0.087(7) 0.141(9) 0.067(6) -0.018(6) 0.041(6) 0.026(7)
C1S 0.060(6) 0.063(6) 0.042(5) 0.003(4) 0.028(5) 0.004(5)
C2S 0.084(8) 0.057(6) 0.064(6) -0.008(5) 0.046(6) -0.002(5)
N2S 0.085(7) 0.092(7) 0.072(6) 0.000(5) 0.055(6) 0.004(5)
C3S 0.045(5) 0.046(5) 0.044(5) 0.002(4) 0.021(4) -0.001(4)
C4S 0.042(5) 0.041(4) 0.051(5) -0.002(4) 0.024(4) -0.001(3)

loop_
_atom_type_symbol
_atom_type_description
_atom_type_scat_dispersion_real
_atom_type_scat_dispersion_imag
_atom_type_scat_source
C C 0.0033 0.0016 'International Tables Vol C Tables 4.2.6.8 and 6.1.1.4'
H H 0.0000 0.0000 'International Tables Vol C Tables 4.2.6.8 and 6.1.1.4'
N N 0.0061 0.0033 'International Tables Vol C Tables 4.2.6.8 and 6.1.1.4'
Cl Cl 0.1484 0.1585 'International Tables Vol C Tables 4.2.6.8 and 6.1.1.4'
Ru Ru -1.2594 0.8363 'International Tables Vol C Tables 4.2.6.8 and 6.1.1.4'
O O 0.0106 0.0060 'International Tables Vol C Tables 4.2.6.8 and 6.1.1.4'

loop_
_geom_angle_atom_site_label_1
_geom_angle_atom_site_label_2
_geom_angle_atom_site_label_3
_geom_angle
N4 Ru1 N1 95.0(2)
N4 Ru1 O3 89.2(2)
N1 Ru1 O3 175.07(19)
N4 Ru1 O1 177.46(19)
N1 Ru1 O1 86.50(18)
O3 Ru1 O1 89.20(18)
N4 Ru1 Ru2 89.81(15)
N1 Ru1 Ru2 89.23(14)
O3 Ru1 Ru2 88.23(13)
O1 Ru1 Ru2 88.18(12)
N4 Ru1 Cl1 95.53(15)
N1 Ru1 Cl1 93.22(15)
O3 Ru1 Cl1 88.90(14)
O1 Ru1 Cl1 86.41(13)
Ru2 Ru1 Cl1 173.90(4)
N5 Ru2 N2 93.9(2)
N5 Ru2 O4 90.8(2)
N2 Ru2 O4 175.32(19)
N5 Ru2 O2 178.86(19)
N2 Ru2 O2 86.29(18)
O4 Ru2 O2 89.03(18)
N5 Ru2 Ru1 90.46(14)
N2 Ru2 Ru1 91.67(14)
O4 Ru2 Ru1 88.26(13)
O2 Ru2 Ru1 88.41(12)
N5 Ru2 N7 102.9(2)
N2 Ru2 N7 94.1(2)
O4 Ru2 N7 84.9(2)
O2 Ru2 N7 78.18(19)
Ru1 Ru2 N7 165.02(16)
C27 O1 Ru1 119.6(4)
C27 O2 Ru2 119.0(4)
C29 O3 Ru1 119.5(4)
C29 O4 Ru2 119.4(4)
C1 N1 C2 104.4(5)
C1 N1 Ru1 112.6(4)
C2 N1 Ru1 126.5(4)
C1 N2 C5 105.6(5)
C1 N2 Ru2 112.4(4)
C5 N2 Ru2 127.2(4)
C1 N3 C4 106.1(5)
C1 N3 C3 105.0(5)
C4 N3 C3 124.3(6)
C14 N4 C15 106.5(5)
C14 N4 Ru1 114.5(4)
C15 N4 Ru1 134.9(4)
C14 N5 C18 105.2(5)
C14 N5 Ru2 115.0(4)
C18 N5 Ru2 136.7(4)
C14 N6 C16 105.3(6)
C14 N6 C17 103.2(6)
C16 N6 C17 126.7(7)
C31 N7 Ru2 165.2(6)
N2 C1 N1 127.5(6)
N2 C1 N3 115.4(6)
N1 C1 N3 116.7(6)
N1 C2 C3 103.6(5)
N1 C2 C6 113.5(5)
C3 C2 C6 114.2(6)
N3 C3 C2 101.1(5)
N3 C4 C5 101.8(5)
N2 C5 C10 112.5(5)
N2 C5 C4 102.4(5)
C10 C5 C4 113.4(5)
C9 C6 C8 110.2(7)
C9 C6 C2 108.0(7)
C8 C6 C2 109.2(6)
C9 C6 C7 110.1(7)
C8 C6 C7 107.5(7)
C2 C6 C7 111.9(6)
C12 C10 C11 110.2(7)
C12 C10 C13 107.3(6)
C11 C10 C13 109.2(7)
C12 C10 C5 109.1(6)
C11 C10 C5 112.5(6)
C13 C10 C5 108.3(6)
N5 C14 N4 128.4(6)
N5 C14 N6 116.8(6)
N4 C14 N6 114.6(6)
N4 C15 C19 114.1(7)
N4 C15 C16 101.6(6)
C19 C15 C16 113.9(7)
N6 C16 C15 101.3(6)
N6 C17 C18 102.3(6)
N5 C18 C17 102.6(5)
N5 C18 C23 113.9(6)
C17 C18 C23 114.3(6)
C21 C19 C15 110.0(9)
C21 C19 C20 106.6(8)
C15 C19 C20 110.5(6)
C21 C19 C22 110.5(8)
C15 C19 C22 111.9(7)
C20 C19 C22 107.1(10)
C26 C23 C24 109.3(7)
C26 C23 C25 110.0(6)
C24 C23 C25 107.9(6)
C26 C23 C18 112.4(6)
C24 C23 C18 108.8(6)
C25 C23 C18 108.2(6)
O1 C27 O2 124.3(6)
O1 C27 C28 118.1(6)
O2 C27 C28 117.6(6)
O3 C29 O4 124.1(6)
O3 C29 C30 117.4(7)
O4 C29 C30 118.5(6)
N7 C31 C32 178.3(9)
N1S C1S C2S 177.4(12)
N2S C3S C4S 179.8(12)

loop_
_geom_bond_atom_site_label_1
_geom_bond_atom_site_label_2
_geom_bond_distance
Ru1 N4 2.027(5)
Ru1 N1 2.059(5)
Ru1 O3 2.061(4)
Ru1 O1 2.066(4)
Ru1 Ru2 2.3493(7)
Ru1 Cl1 2.5097(17)
Ru2 N5 2.022(5)
Ru2 N2 2.037(5)
Ru2 O4 2.063(4)
Ru2 O2 2.074(4)
Ru2 N7 2.416(8)
O1 C27 1.262(7)
O2 C27 1.264(8)
O3 C29 1.260(8)
O4 C29 1.265(8)
N1 C1 1.332(8)
N1 C2 1.509(8)
N2 C1 1.331(8)
N2 C5 1.520(8)
N3 C1 1.362(8)
N3 C4 1.459(9)
N3 C3 1.483(8)
N4 C14 1.322(8)
N4 C15 1.496(8)
N5 C14 1.310(8)
N5 C18 1.503(8)
N6 C14 1.376(8)
N6 C16 1.459(9)
N6 C17 1.467(10)
N7 C31 1.118(10)
C2 C3 1.535(10)
C2 C6 1.536(9)
C4 C5 1.552(9)
C5 C10 1.537(9)
C6 C9 1.497(10)
C6 C8 1.522(12)
C6 C7 1.542(11)
C10 C12 1.520(10)
C10 C11 1.521(11)
C10 C13 1.524(10)
C15 C19 1.520(12)
C15 C16 1.551(12)
C17 C18 1.531(10)
C18 C23 1.541(9)
C19 C21 1.518(13)
C19 C20 1.524(13)
C19 C22 1.526(13)
C23 C26 1.508(11)
C23 C24 1.523(10)
C23 C25 1.525(10)
C27 C28 1.494(9)
C29 C30 1.496(9)
C31 C32 1.462(11)
N1S C1S 1.120(12)
C1S C2S 1.438(13)
N2S C3S 1.131(11)
C3S C4S 1.447(11)
